data_7110211
loop_
_publ_author_name
'Yu Peng'
'Xiao-Bo Xu'
'Jian Xiao'
'Ya-Wen Wang'

_publ_section_title
;
 Nickel-mediated stereocontrolled synthesis of spiroketals via tandem
 cyclization-coupling of beta-bromo ketals and aryl iodides
;
_journal_name_full Chem.Commun.
_journal_page_first 472
_journal_paper_doi 10.1039/c3cc47780k
_journal_volume 50
_journal_year 2014
_chemical_formula_sum 'C16 H20 I2 O2'
_chemical_formula_weight 498.12
_chemical_name_systematic
; 
 ? 
;
_space_group_IT_number 14
_symmetry_cell_setting monoclinic
_symmetry_space_group_name_Hall '-P 2ybc'
_symmetry_space_group_name_H-M 'P 1 21/c 1'
_atom_sites_solution_hydrogens geom
_atom_sites_solution_primary direct
_atom_sites_solution_secondary difmap
_audit_creation_method SHELXL-97
_cell_angle_alpha 90.00
_cell_angle_beta 96.020(6)
_cell_angle_gamma 90.00
_cell_formula_units_Z 8
_cell_length_a 8.616(4)
_cell_length_b 22.680(12)
_cell_length_c 18.209(9)
_cell_measurement_reflns_used 3085
_cell_measurement_temperature 296(2)
_cell_measurement_theta_max 23.06
_cell_measurement_theta_min 2.42
_cell_volume 3539(3)
_computing_cell_refinement 'Bruker SAINT'
_computing_data_collection 'Bruker APEX2'
_computing_data_reduction 'Bruker SAINT'
_computing_molecular_graphics 'Bruker SHELXTL'
_computing_publication_material 'Bruker SHELXTL'
_computing_structure_refinement 'SHELXL-97 (Sheldrick, 2008)'
_computing_structure_solution 'SHELXS-97 (Sheldrick, 2008)'
_diffrn_ambient_temperature 296(2)
_diffrn_measured_fraction_theta_full 0.979
_diffrn_measured_fraction_theta_max 0.979
_diffrn_measurement_device_type 'Bruker APEX-II CCD'
_diffrn_measurement_method '\f and \w scans'
_diffrn_radiation_monochromator graphite
_diffrn_radiation_source 'fine-focus sealed tube'
_diffrn_radiation_type MoK\a
_diffrn_radiation_wavelength 0.71073
_diffrn_reflns_av_R_equivalents 0.0473
_diffrn_reflns_av_sigmaI/netI 0.0723
_diffrn_reflns_limit_h_max 10
_diffrn_reflns_limit_h_min -10
_diffrn_reflns_limit_k_max 27
_diffrn_reflns_limit_k_min -26
_diffrn_reflns_limit_l_max 22
_diffrn_reflns_limit_l_min -12
_diffrn_reflns_number 13784
_diffrn_reflns_theta_full 25.50
_diffrn_reflns_theta_max 25.50
_diffrn_reflns_theta_min 2.12
_exptl_absorpt_coefficient_mu 3.554
_exptl_absorpt_correction_T_max 0.5516
_exptl_absorpt_correction_T_min 0.4953
_exptl_absorpt_correction_type multi-scan
_exptl_absorpt_process_details SADABS
_exptl_crystal_colour colorless
_exptl_crystal_density_diffrn 1.870
_exptl_crystal_density_method 'not measured'
_exptl_crystal_description stick
_exptl_crystal_F_000 1904
_exptl_crystal_size_max 0.23
_exptl_crystal_size_mid 0.20
_exptl_crystal_size_min 0.19
_refine_diff_density_max 0.716
_refine_diff_density_min -0.871
_refine_diff_density_rms 0.113
_refine_ls_extinction_coef 0.00319(10)
_refine_ls_extinction_expression Fc^*^=kFc[1+0.001xFc^2^\l^3^/sin(2\q)]^-1/4^
_refine_ls_extinction_method SHELXL
_refine_ls_goodness_of_fit_ref 1.000
_refine_ls_hydrogen_treatment constr
_refine_ls_matrix_type full
_refine_ls_number_parameters 362
_refine_ls_number_reflns 6458
_refine_ls_number_restraints 0
_refine_ls_restrained_S_all 1.000
_refine_ls_R_factor_all 0.0776
_refine_ls_R_factor_gt 0.0423
_refine_ls_shift/su_max 0.001
_refine_ls_shift/su_mean 0.000
_refine_ls_structure_factor_coef Fsqd
_refine_ls_weighting_details 'calc w=1/[\s^2^(Fo^2^)+(0.0227P)^2^+0.0000P] where P=(Fo^2^+2Fc^2^)/3'
_refine_ls_weighting_scheme calc
_refine_ls_wR_factor_gt 0.0718
_refine_ls_wR_factor_ref 0.0830
_reflns_number_gt 4240
_reflns_number_total 6458
_reflns_threshold_expression >2sigma(I)
_cod_data_source_file c3cc47780k.txt
_cod_data_source_block p21c
_cod_original_sg_symbol_H-M P2(1)/c
_cod_database_code 7110211

loop_
_symmetry_equiv_pos_as_xyz
'x, y, z'
'-x, y+1/2, -z+1/2'
'-x, -y, -z'
'x, -y-1/2, z-1/2'

loop_
_atom_site_label
_atom_site_type_symbol
_atom_site_fract_x
_atom_site_fract_y
_atom_site_fract_z
_atom_site_U_iso_or_equiv
_atom_site_adp_type
_atom_site_occupancy
_atom_site_symmetry_multiplicity
_atom_site_calc_flag
_atom_site_refinement_flags
C1 C 0.1749(8) 0.4670(3) 0.2805(3) 0.0503(18) Uani 1 1 d .
H1A H 0.1616 0.4521 0.2302 0.060 Uiso 1 1 calc R
H1B H 0.0726 0.4691 0.2981 0.060 Uiso 1 1 calc R
C2 C 0.2752(8) 0.4254(3) 0.3280(4) 0.0531(18) Uani 1 1 d .
H2A H 0.3755 0.4211 0.3089 0.064 Uiso 1 1 calc R
H2B H 0.2260 0.3869 0.3277 0.064 Uiso 1 1 calc R
C3 C 0.2985(8) 0.4489(3) 0.4062(3) 0.0555(19) Uani 1 1 d .
H3A H 0.3674 0.4228 0.4367 0.067 Uiso 1 1 calc R
H3B H 0.1990 0.4503 0.4266 0.067 Uiso 1 1 calc R
C4 C 0.3690(7) 0.5105(3) 0.4063(3) 0.0438(16) Uani 1 1 d .
H4A H 0.3719 0.5270 0.4555 0.053 Uiso 1 1 calc R
H4B H 0.4755 0.5077 0.3939 0.053 Uiso 1 1 calc R
C5 C 0.2772(7) 0.5517(2) 0.3517(3) 0.0315(14) Uani 1 1 d .
C6 C 0.0187(7) 0.5985(3) 0.3405(3) 0.0443(16) Uani 1 1 d .
H6 H 0.0170 0.5866 0.2887 0.053 Uiso 1 1 calc R
C7 C -0.1355(7) 0.5824(3) 0.3681(4) 0.0545(19) Uani 1 1 d .
H7A H -0.1292 0.5915 0.4204 0.065 Uiso 1 1 calc R
H7B H -0.2161 0.6073 0.3432 0.065 Uiso 1 1 calc R
C8 C -0.1854(7) 0.5191(3) 0.3576(3) 0.0444(16) Uani 1 1 d .
C9 C -0.2526(7) 0.4980(3) 0.2894(3) 0.0409(16) Uani 1 1 d .
C10 C -0.2940(8) 0.4389(3) 0.2807(4) 0.0535(18) Uani 1 1 d .
H10 H -0.3382 0.4253 0.2350 0.064 Uiso 1 1 calc R
C11 C -0.2698(9) 0.4002(3) 0.3397(4) 0.066(2) Uani 1 1 d .
H11 H -0.2955 0.3605 0.3334 0.079 Uiso 1 1 calc R
C12 C -0.2073(9) 0.4207(4) 0.4077(5) 0.075(2) Uani 1 1 d .
H12 H -0.1936 0.3953 0.4480 0.090 Uiso 1 1 calc R
C13 C -0.1657(8) 0.4787(4) 0.4152(4) 0.058(2) Uani 1 1 d .
H13 H -0.1220 0.4919 0.4611 0.070 Uiso 1 1 calc R
C14 C 0.3712(7) 0.6051(3) 0.3321(3) 0.0417(16) Uani 1 1 d .
H14A H 0.3054 0.6293 0.2977 0.050 Uiso 1 1 calc R
H14B H 0.4577 0.5914 0.3065 0.050 Uiso 1 1 calc R
C15 C 0.0398(8) 0.6643(3) 0.3461(4) 0.061(2) Uani 1 1 d .
H15 H 0.0667 0.6805 0.3926 0.073 Uiso 1 1 calc R
C16 C 0.0229(11) 0.6996(4) 0.2905(5) 0.105(3) Uani 1 1 d .
H16A H -0.0040 0.6849 0.2432 0.126 Uiso 1 1 calc R
H16B H 0.0376 0.7399 0.2976 0.126 Uiso 1 1 calc R
C17 C 0.5956(8) 0.5829(3) -0.0184(4) 0.0540(18) Uani 1 1 d .
H17A H 0.4885 0.5967 -0.0212 0.065 Uiso 1 1 calc R
H17B H 0.5972 0.5422 -0.0023 0.065 Uiso 1 1 calc R
C18 C 0.6505(9) 0.5860(3) -0.0939(4) 0.066(2) Uani 1 1 d .
H18A H 0.5819 0.5629 -0.1285 0.080 Uiso 1 1 calc R
H18B H 0.7550 0.5699 -0.0926 0.080 Uiso 1 1 calc R
C19 C 0.6502(9) 0.6503(3) -0.1188(4) 0.065(2) Uani 1 1 d .
H19A H 0.6925 0.6532 -0.1660 0.078 Uiso 1 1 calc R
H19B H 0.5442 0.6653 -0.1249 0.078 Uiso 1 1 calc R
C20 C 0.7482(7) 0.6866(3) -0.0616(3) 0.0469(17) Uani 1 1 d .
H20A H 0.7381 0.7279 -0.0748 0.056 Uiso 1 1 calc R
H20B H 0.8570 0.6757 -0.0621 0.056 Uiso 1 1 calc R
C21 C 0.7016(7) 0.6783(3) 0.0164(3) 0.0362(14) Uani 1 1 d .
C22 C 0.4755(6) 0.7018(3) 0.0821(3) 0.0355(14) Uani 1 1 d .
H22 H 0.4919 0.6620 0.1023 0.043 Uiso 1 1 calc R
C23 C 0.3015(6) 0.7110(2) 0.0560(3) 0.0392(15) Uani 1 1 d .
H23A H 0.2429 0.7085 0.0986 0.047 Uiso 1 1 calc R
H23B H 0.2878 0.7505 0.0361 0.047 Uiso 1 1 calc R
C24 C 0.2333(6) 0.6677(3) -0.0014(3) 0.0344(14) Uani 1 1 d .
C25 C 0.1854(7) 0.6110(3) 0.0162(3) 0.0376(15) Uani 1 1 d .
C26 C 0.1281(7) 0.5721(3) -0.0395(4) 0.0476(17) Uani 1 1 d .
H26 H 0.0988 0.5341 -0.0274 0.057 Uiso 1 1 calc R
C27 C 0.1152(8) 0.5895(3) -0.1112(4) 0.0527(19) Uani 1 1 d .
H27 H 0.0756 0.5634 -0.1479 0.063 Uiso 1 1 calc R
C28 C 0.1600(8) 0.6452(3) -0.1301(3) 0.0559(19) Uani 1 1 d .
H28 H 0.1525 0.6566 -0.1794 0.067 Uiso 1 1 calc R
C29 C 0.2162(7) 0.6839(3) -0.0750(3) 0.0458(16) Uani 1 1 d .
H29 H 0.2434 0.7219 -0.0878 0.055 Uiso 1 1 calc R
C30 C 0.8280(7) 0.6987(3) 0.0755(3) 0.0498(17) Uani 1 1 d .
H30A H 0.9193 0.6740 0.0733 0.060 Uiso 1 1 calc R
H30B H 0.7912 0.6928 0.1235 0.060 Uiso 1 1 calc R
C31 C 0.5257(7) 0.7465(3) 0.1402(4) 0.0561(19) Uani 1 1 d .
H31 H 0.5437 0.7848 0.1249 0.067 Uiso 1 1 calc R
C32 C 0.5458(10) 0.7356(4) 0.2104(4) 0.096(3) Uani 1 1 d .
H32A H 0.5288 0.6978 0.2277 0.115 Uiso 1 1 calc R
H32B H 0.5772 0.7656 0.2435 0.115 Uiso 1 1 calc R
I1 I 0.46279(5) 0.65944(2) 0.42226(2) 0.05644(16) Uani 1 1 d .
I2 I -0.29108(5) 0.55140(2) 0.19499(2) 0.05447(16) Uani 1 1 d .
I3 I 0.89627(6) 0.78869(2) 0.06682(3) 0.0774(2) Uani 1 1 d .
I4 I 0.20263(5) 0.58000(2) 0.12571(2) 0.05116(15) Uani 1 1 d .
O1 O 0.2424(5) 0.52528(17) 0.28091(18) 0.0397(10) Uani 1 1 d .
O2 O 0.1389(4) 0.56598(17) 0.38422(19) 0.0390(10) Uani 1 1 d .
O3 O 0.6898(4) 0.61762(17) 0.0354(2) 0.0413(10) Uani 1 1 d .
O4 O 0.5579(4) 0.70838(16) 0.01764(19) 0.0352(9) Uani 1 1 d .

loop_
_atom_site_aniso_label
_atom_site_aniso_U_11
_atom_site_aniso_U_22
_atom_site_aniso_U_33
_atom_site_aniso_U_23
_atom_site_aniso_U_13
_atom_site_aniso_U_12
C1 0.044(4) 0.052(4) 0.054(4) -0.016(3) 0.001(3) -0.012(4)
C2 0.057(5) 0.038(4) 0.064(4) 0.000(3) 0.006(4) -0.003(4)
C3 0.058(5) 0.054(5) 0.053(4) 0.011(4) -0.003(3) 0.004(4)
C4 0.037(4) 0.051(4) 0.041(3) 0.006(3) -0.006(3) 0.002(3)
C5 0.031(3) 0.039(4) 0.024(3) -0.003(3) 0.002(2) 0.004(3)
C6 0.032(4) 0.048(4) 0.051(4) -0.006(3) -0.009(3) 0.008(3)
C7 0.032(4) 0.075(5) 0.057(4) -0.023(4) 0.006(3) 0.004(4)
C8 0.022(3) 0.060(5) 0.053(4) -0.008(4) 0.012(3) 0.008(3)
C9 0.027(4) 0.053(4) 0.042(4) -0.005(3) 0.002(3) -0.002(3)
C10 0.043(4) 0.065(5) 0.052(4) 0.000(4) 0.007(3) 0.001(4)
C11 0.057(5) 0.066(5) 0.078(5) 0.011(5) 0.021(4) -0.007(4)
C12 0.055(5) 0.102(7) 0.069(6) 0.033(5) 0.017(4) 0.003(5)
C13 0.035(4) 0.100(7) 0.039(4) -0.001(4) 0.002(3) 0.001(4)
C14 0.043(4) 0.041(4) 0.041(3) -0.012(3) 0.003(3) -0.005(3)
C15 0.047(5) 0.051(5) 0.078(5) -0.015(4) -0.027(4) 0.009(4)
C16 0.121(8) 0.056(6) 0.123(7) 0.004(6) -0.052(7) -0.008(6)
C17 0.048(4) 0.042(4) 0.072(5) -0.010(4) 0.002(4) 0.002(3)
C18 0.058(5) 0.075(6) 0.064(5) -0.027(4) -0.004(4) 0.016(4)
C19 0.062(5) 0.086(6) 0.047(4) -0.010(4) 0.008(4) 0.023(5)
C20 0.039(4) 0.042(4) 0.063(4) 0.005(3) 0.022(3) 0.010(3)
C21 0.030(4) 0.033(4) 0.045(4) 0.000(3) -0.001(3) 0.005(3)
C22 0.027(3) 0.032(3) 0.047(4) -0.002(3) 0.001(3) 0.003(3)
C23 0.030(4) 0.034(4) 0.053(4) -0.001(3) 0.003(3) 0.005(3)
C24 0.018(3) 0.043(4) 0.042(3) 0.000(3) -0.001(3) 0.007(3)
C25 0.030(4) 0.044(4) 0.039(3) 0.002(3) 0.002(3) 0.006(3)
C26 0.039(4) 0.042(4) 0.062(4) 0.000(3) 0.008(3) -0.003(3)
C27 0.043(4) 0.063(5) 0.049(4) -0.022(4) -0.010(3) -0.003(4)
C28 0.058(5) 0.074(6) 0.035(4) -0.001(4) -0.002(3) 0.014(4)
C29 0.045(4) 0.047(4) 0.045(4) 0.011(3) 0.001(3) 0.006(3)
C30 0.036(4) 0.041(4) 0.070(4) -0.001(3) -0.006(3) 0.004(3)
C31 0.046(4) 0.062(5) 0.060(5) -0.017(4) 0.003(4) -0.010(4)
C32 0.111(8) 0.116(8) 0.060(5) -0.028(5) 0.007(5) -0.030(6)
I1 0.0444(3) 0.0600(3) 0.0630(3) -0.0171(2) -0.0040(2) -0.0064(2)
I2 0.0483(3) 0.0607(3) 0.0516(3) 0.0017(2) -0.0081(2) 0.0076(2)
I3 0.0516(3) 0.0498(3) 0.1316(5) -0.0201(3) 0.0133(3) -0.0087(3)
I4 0.0518(3) 0.0521(3) 0.0496(3) 0.0107(2) 0.0056(2) -0.0008(2)
O1 0.046(3) 0.044(3) 0.029(2) -0.0005(19) -0.0002(18) -0.002(2)
O2 0.029(2) 0.054(3) 0.033(2) -0.0010(19) 0.0000(18) 0.002(2)
O3 0.039(3) 0.032(2) 0.052(2) -0.004(2) -0.002(2) 0.005(2)
O4 0.028(2) 0.035(2) 0.042(2) 0.0043(19) 0.0026(18) 0.0053(19)

loop_
_atom_type_symbol
_atom_type_description
_atom_type_scat_dispersion_real
_atom_type_scat_dispersion_imag
_atom_type_scat_source
C C 0.0033 0.0016 'International Tables Vol C Tables 4.2.6.8 and 6.1.1.4'
H H 0.0000 0.0000 'International Tables Vol C Tables 4.2.6.8 and 6.1.1.4'
O O 0.0106 0.0060 'International Tables Vol C Tables 4.2.6.8 and 6.1.1.4'
I I -0.4742 1.8119 'International Tables Vol C Tables 4.2.6.8 and 6.1.1.4'

loop_
_geom_angle_atom_site_label_1
_geom_angle_atom_site_label_2
_geom_angle_atom_site_label_3
_geom_angle
O1 C1 C2 111.5(5)
O1 C1 H1A 109.3
C2 C1 H1A 109.3
O1 C1 H1B 109.3
C2 C1 H1B 109.3
H1A C1 H1B 108.0
C1 C2 C3 109.5(5)
C1 C2 H2A 109.8
C3 C2 H2A 109.8
C1 C2 H2B 109.8
C3 C2 H2B 109.8
H2A C2 H2B 108.2
C2 C3 C4 109.7(5)
C2 C3 H3A 109.7
C4 C3 H3A 109.7
C2 C3 H3B 109.7
C4 C3 H3B 109.7
H3A C3 H3B 108.2
C5 C4 C3 112.5(5)
C5 C4 H4A 109.1
C3 C4 H4A 109.1
C5 C4 H4B 109.1
C3 C4 H4B 109.1
H4A C4 H4B 107.8
O2 C5 O1 111.5(4)
O2 C5 C14 114.0(5)
O1 C5 C14 100.9(4)
O2 C5 C4 105.6(4)
O1 C5 C4 112.2(4)
C14 C5 C4 112.9(5)
O2 C6 C15 113.3(5)
O2 C6 C7 107.3(5)
C15 C6 C7 108.7(5)
O2 C6 H6 109.1
C15 C6 H6 109.1
C7 C6 H6 109.1
C8 C7 C6 115.9(5)
C8 C7 H7A 108.3
C6 C7 H7A 108.3
C8 C7 H7B 108.3
C6 C7 H7B 108.3
H7A C7 H7B 107.4
C13 C8 C9 116.8(6)
C13 C8 C7 121.5(6)
C9 C8 C7 121.7(6)
C10 C9 C8 120.6(6)
C10 C9 I2 116.5(4)
C8 C9 I2 122.9(5)
C11 C10 C9 120.4(6)
C11 C10 H10 119.8
C9 C10 H10 119.8
C12 C11 C10 119.7(7)
C12 C11 H11 120.2
C10 C11 H11 120.2
C13 C12 C11 119.2(7)
C13 C12 H12 120.4
C11 C12 H12 120.4
C12 C13 C8 123.4(7)
C12 C13 H13 118.3
C8 C13 H13 118.3
C5 C14 I1 116.2(4)
C5 C14 H14A 108.2
I1 C14 H14A 108.2
C5 C14 H14B 108.2
I1 C14 H14B 108.2
H14A C14 H14B 107.4
C16 C15 C6 124.1(7)
C16 C15 H15 117.9
C6 C15 H15 117.9
C15 C16 H16A 120.0
C15 C16 H16B 120.0
H16A C16 H16B 120.0
O3 C17 C18 112.8(6)
O3 C17 H17A 109.0
C18 C17 H17A 109.0
O3 C17 H17B 109.0
C18 C17 H17B 109.0
H17A C17 H17B 107.8
C17 C18 C19 109.0(6)
C17 C18 H18A 109.9
C19 C18 H18A 109.9
C17 C18 H18B 109.9
C19 C18 H18B 109.9
H18A C18 H18B 108.3
C20 C19 C18 109.3(5)
C20 C19 H19A 109.8
C18 C19 H19A 109.8
C20 C19 H19B 109.8
C18 C19 H19B 109.8
H19A C19 H19B 108.3
C19 C20 C21 113.0(5)
C19 C20 H20A 109.0
C21 C20 H20A 109.0
C19 C20 H20B 109.0
C21 C20 H20B 109.0
H20A C20 H20B 107.8
O4 C21 O3 112.2(5)
O4 C21 C30 113.8(5)
O3 C21 C30 100.8(4)
O4 C21 C20 105.7(5)
O3 C21 C20 112.2(5)
C30 C21 C20 112.4(5)
O4 C22 C31 112.0(5)
O4 C22 C23 106.4(4)
C31 C22 C23 109.0(5)
O4 C22 H22 109.8
C31 C22 H22 109.8
C23 C22 H22 109.8
C24 C23 C22 114.9(5)
C24 C23 H23A 108.5
C22 C23 H23A 108.5
C24 C23 H23B 108.5
C22 C23 H23B 108.5
H23A C23 H23B 107.5
C29 C24 C25 117.6(6)
C29 C24 C23 119.6(6)
C25 C24 C23 122.8(5)
C26 C25 C24 120.3(5)
C26 C25 I4 117.5(4)
C24 C25 I4 122.1(4)
C27 C26 C25 120.2(6)
C27 C26 H26 119.9
C25 C26 H26 119.9
C26 C27 C28 120.7(6)
C26 C27 H27 119.6
C28 C27 H27 119.6
C27 C28 C29 119.2(6)
C27 C28 H28 120.4
C29 C28 H28 120.4
C28 C29 C24 122.0(6)
C28 C29 H29 119.0
C24 C29 H29 119.0
C21 C30 I3 114.9(4)
C21 C30 H30A 108.5
I3 C30 H30A 108.5
C21 C30 H30B 108.5
I3 C30 H30B 108.5
H30A C30 H30B 107.5
C32 C31 C22 124.6(7)
C32 C31 H31 117.7
C22 C31 H31 117.7
C31 C32 H32A 120.0
C31 C32 H32B 120.0
H32A C32 H32B 120.0
C5 O1 C1 115.8(4)
C5 O2 C6 118.2(4)
C21 O3 C17 114.4(4)
C21 O4 C22 118.0(4)

loop_
_geom_bond_atom_site_label_1
_geom_bond_atom_site_label_2
_geom_bond_distance
C1 O1 1.445(7)
C1 C2 1.494(8)
C1 H1A 0.9700
C1 H1B 0.9700
C2 C3 1.513(8)
C2 H2A 0.9700
C2 H2B 0.9700
C3 C4 1.523(8)
C3 H3A 0.9700
C3 H3B 0.9700
C4 C5 1.523(7)
C4 H4A 0.9700
C4 H4B 0.9700
C5 O2 1.422(6)
C5 O1 1.425(6)
C5 C14 1.521(8)
C6 O2 1.441(6)
C6 C15 1.505(9)
C6 C7 1.514(9)
C6 H6 0.9800
C7 C8 1.505(9)
C7 H7A 0.9700
C7 H7B 0.9700
C8 C13 1.388(9)
C8 C9 1.400(8)
C9 C10 1.391(8)
C9 I2 2.101(6)
C10 C11 1.387(9)
C10 H10 0.9300
C11 C12 1.378(10)
C11 H11 0.9300
C12 C13 1.368(10)
C12 H12 0.9300
C13 H13 0.9300
C14 I1 2.137(5)
C14 H14A 0.9700
C14 H14B 0.9700
C15 C16 1.287(9)
C15 H15 0.9300
C16 H16A 0.9300
C16 H16B 0.9300
C17 O3 1.439(7)
C17 C18 1.502(9)
C17 H17A 0.9700
C17 H17B 0.9700
C18 C19 1.528(9)
C18 H18A 0.9700
C18 H18B 0.9700
C19 C20 1.514(8)
C19 H19A 0.9700
C19 H19B 0.9700
C20 C21 1.528(8)
C20 H20A 0.9700
C20 H20B 0.9700
C21 O4 1.416(6)
C21 O3 1.424(7)
C21 C30 1.522(8)
C22 O4 1.441(6)
C22 C31 1.498(8)
C22 C23 1.538(7)
C22 H22 0.9800
C23 C24 1.508(7)
C23 H23A 0.9700
C23 H23B 0.9700
C24 C29 1.382(8)
C24 C25 1.399(8)
C25 C26 1.395(8)
C25 I4 2.104(6)
C26 C27 1.358(9)
C26 H26 0.9300
C27 C28 1.375(9)
C27 H27 0.9300
C28 C29 1.382(8)
C28 H28 0.9300
C29 H29 0.9300
C30 I3 2.134(6)
C30 H30A 0.9700
C30 H30B 0.9700
C31 C32 1.295(9)
C31 H31 0.9300
C32 H32A 0.9300
C32 H32B 0.9300

loop_
_geom_torsion_atom_site_label_1
_geom_torsion_atom_site_label_2
_geom_torsion_atom_site_label_3
_geom_torsion_atom_site_label_4
_geom_torsion
O1 C1 C2 C3 58.1(7)
C1 C2 C3 C4 -56.9(7)
C2 C3 C4 C5 52.1(7)
C3 C4 C5 O2 74.1(6)
C3 C4 C5 O1 -47.6(7)
C3 C4 C5 C14 -160.8(5)
O2 C6 C7 C8 -64.5(7)
C15 C6 C7 C8 172.5(6)
C6 C7 C8 C13 100.5(7)
C6 C7 C8 C9 -79.0(7)
C13 C8 C9 C10 -1.2(9)
C7 C8 C9 C10 178.3(6)
C13 C8 C9 I2 -179.5(4)
C7 C8 C9 I2 0.1(8)
C8 C9 C10 C11 0.3(10)
I2 C9 C10 C11 178.7(5)
C9 C10 C11 C12 1.4(10)
C10 C11 C12 C13 -2.0(11)
C11 C12 C13 C8 1.1(11)
C9 C8 C13 C12 0.5(10)
C7 C8 C13 C12 -179.0(6)
O2 C5 C14 I1 63.0(6)
O1 C5 C14 I1 -177.5(3)
C4 C5 C14 I1 -57.5(6)
O2 C6 C15 C16 135.9(8)
C7 C6 C15 C16 -104.8(9)
O3 C17 C18 C19 -57.9(7)
C17 C18 C19 C20 55.4(7)
C18 C19 C20 C21 -52.3(7)
C19 C20 C21 O4 -73.1(6)
C19 C20 C21 O3 49.5(7)
C19 C20 C21 C30 162.2(5)
O4 C22 C23 C24 60.7(6)
C31 C22 C23 C24 -178.4(5)
C22 C23 C24 C29 -99.3(6)
C22 C23 C24 C25 80.7(7)
C29 C24 C25 C26 2.3(9)
C23 C24 C25 C26 -177.7(5)
C29 C24 C25 I4 -179.7(4)
C23 C24 C25 I4 0.3(8)
C24 C25 C26 C27 -1.5(9)
I4 C25 C26 C27 -179.6(5)
C25 C26 C27 C28 0.9(10)
C26 C27 C28 C29 -1.1(10)
C27 C28 C29 C24 2.0(10)
C25 C24 C29 C28 -2.6(9)
C23 C24 C29 C28 177.5(6)
O4 C21 C30 I3 -62.6(6)
O3 C21 C30 I3 177.2(4)
C20 C21 C30 I3 57.6(6)
O4 C22 C31 C32 -139.9(7)
C23 C22 C31 C32 102.6(8)
O2 C5 O1 C1 -68.8(6)
C14 C5 O1 C1 169.9(5)
C4 C5 O1 C1 49.5(6)
C2 C1 O1 C5 -55.6(7)
O1 C5 O2 C6 -49.9(6)
C14 C5 O2 C6 63.5(6)
C4 C5 O2 C6 -172.1(4)
C15 C6 O2 C5 -87.7(6)
C7 C6 O2 C5 152.3(5)
O4 C21 O3 C17 68.3(6)
C30 C21 O3 C17 -170.3(5)
C20 C21 O3 C17 -50.5(6)
C18 C17 O3 C21 56.4(7)
O3 C21 O4 C22 49.8(6)
C30 C21 O4 C22 -63.8(6)
C20 C21 O4 C22 172.3(4)
C31 C22 O4 C21 88.2(6)
C23 C22 O4 C21 -152.8(4)
